data_7004966
loop_
_publ_author_name
'Heitmann, Dennis'
'Jones, Cameron'
'Junk, Peter C.'
'Lippert, Kai-Alexander'
'Stasch, Andreas'

_publ_section_title
;
 Homoleptic lanthanide(II)-bis(guanidinate) complexes, [Ln(Giso)(2)]
 (Giso = [(ArN)(2)CN(C(6)H(11))(2)](-), Ar = C(6)H(3)Pr(i)(2)-2,6):
 planar 4-coordinate (Ln = Sm or Eu) vs distorted tetrahedral (Ln = Yb)
 geometries.
;
_journal_issue 2
_journal_name_full 'Dalton transactions (Cambridge, England : 2003)'
_journal_page_first 187
_journal_page_last 189
_journal_paper_doi 10.1039/b614028a
_journal_year 2007
_chemical_formula_sum 'C44 H67 I N3 O Yb'
_chemical_formula_weight 953.95
_chemical_name_systematic
;
?
;
_space_group_IT_number 2
_symmetry_cell_setting triclinic
_symmetry_space_group_name_Hall '-P 1'
_symmetry_space_group_name_H-M 'P -1'
_atom_sites_solution_hydrogens geom
_atom_sites_solution_primary direct
_atom_sites_solution_secondary difmap
_audit_creation_method SHELXL-97
_cell_angle_alpha 76.56(3)
_cell_angle_beta 88.31(3)
_cell_angle_gamma 71.46(3)
_cell_formula_units_Z 2
_cell_length_a 11.277(2)
_cell_length_b 11.998(2)
_cell_length_c 17.583(4)
_cell_measurement_temperature 150(2)
_cell_volume 2191.2(9)
_computing_structure_refinement 'SHELXL-97 (Sheldrick, 1997)'
_computing_structure_solution 'SHELXS-97 (Sheldrick, 1990)'
_diffrn_ambient_temperature 150(2)
_diffrn_measured_fraction_theta_full 0.993
_diffrn_measured_fraction_theta_max 0.993
_diffrn_measurement_device_type 'Nonius Kappa CCD'
_diffrn_radiation_monochromator graphite
_diffrn_radiation_source 'fine-focus sealed tube'
_diffrn_radiation_type MoK\a
_diffrn_radiation_wavelength 0.71073
_diffrn_reflns_av_R_equivalents 0.0327
_diffrn_reflns_av_sigmaI/netI 0.0546
_diffrn_reflns_limit_h_max 14
_diffrn_reflns_limit_h_min -14
_diffrn_reflns_limit_k_max 14
_diffrn_reflns_limit_k_min -15
_diffrn_reflns_limit_l_max 22
_diffrn_reflns_limit_l_min -22
_diffrn_reflns_number 17510
_diffrn_reflns_theta_full 27.00
_diffrn_reflns_theta_max 27.00
_diffrn_reflns_theta_min 2.97
_exptl_absorpt_coefficient_mu 2.872
_exptl_absorpt_correction_T_max 0.724
_exptl_absorpt_correction_T_min 0.533
_exptl_absorpt_correction_type multi-scan
_exptl_absorpt_process_details 'Sortav (Blessing, 1995)'
_exptl_crystal_colour yellow
_exptl_crystal_density_diffrn 1.446
_exptl_crystal_density_method 'not measured'
_exptl_crystal_description block
_exptl_crystal_F_000 966
_exptl_crystal_size_max 0.25
_exptl_crystal_size_mid 0.15
_exptl_crystal_size_min 0.12
_refine_diff_density_max 1.899
_refine_diff_density_min -0.972
_refine_diff_density_rms 0.113
_refine_ls_extinction_method none
_refine_ls_goodness_of_fit_ref 1.037
_refine_ls_hydrogen_treatment constr
_refine_ls_matrix_type full
_refine_ls_number_parameters 459
_refine_ls_number_reflns 9509
_refine_ls_number_restraints 24
_refine_ls_restrained_S_all 1.069
_refine_ls_R_factor_all 0.0510
_refine_ls_R_factor_gt 0.0367
_refine_ls_shift/su_max 0.001
_refine_ls_shift/su_mean 0.000
_refine_ls_structure_factor_coef Fsqd
_refine_ls_weighting_details 'calc w=1/[\s^2^(Fo^2^)+(0.0265P)^2^+3.2813P] where P=(Fo^2^+2Fc^2^)/3'
_refine_ls_weighting_scheme calc
_refine_ls_wR_factor_gt 0.0792
_refine_ls_wR_factor_ref 0.0853
_reflns_number_gt 7768
_reflns_number_total 9509
_reflns_threshold_expression >2sigma(I)
_cod_data_source_file b614028a.txt
_cod_data_source_block compound4
_cod_original_cell_volume 2191.2(8)
_cod_original_sg_symbol_H-M P-1
_cod_database_code 7004966

loop_
_symmetry_equiv_pos_as_xyz
'x, y, z'
'-x, -y, -z'

loop_
_atom_site_label
_atom_site_type_symbol
_atom_site_fract_x
_atom_site_fract_y
_atom_site_fract_z
_atom_site_U_iso_or_equiv
_atom_site_adp_type
_atom_site_occupancy
_atom_site_symmetry_multiplicity
_atom_site_calc_flag
_atom_site_refinement_flags
_atom_site_disorder_assembly
_atom_site_disorder_group
Yb1 Yb 0.610255(18) 0.467577(16) 0.401114(10) 0.02892(7) Uani 1 1 d . . .
I1 I 0.32162(3) 0.53678(3) 0.427700(16) 0.03835(9) Uani 1 1 d . . .
O1 O 0.6102(3) 0.2586(3) 0.44098(18) 0.0412(8) Uani 1 1 d . . .
N1 N 0.6340(3) 0.6267(3) 0.29401(18) 0.0223(7) Uani 1 1 d . . .
C1 C 0.7268(3) 0.5529(3) 0.2620(2) 0.0208(8) Uani 1 1 d . . .
N2 N 0.7581(3) 0.4366(3) 0.30292(18) 0.0214(7) Uani 1 1 d . . .
C2 C 0.6060(4) 0.7542(3) 0.2819(2) 0.0232(8) Uani 1 1 d . . .
N3 N 0.7882(3) 0.5889(3) 0.19460(18) 0.0226(7) Uani 1 1 d . . .
C3 C 0.6942(4) 0.8062(4) 0.3003(2) 0.0273(9) Uani 1 1 d . . .
C4 C 0.6596(4) 0.9322(4) 0.2862(3) 0.0347(10) Uani 1 1 d . . .
H4 H 0.7190 0.9685 0.2967 0.042 Uiso 1 1 calc R . .
C5 C 0.5405(5) 1.0049(4) 0.2573(3) 0.0404(12) Uani 1 1 d . . .
H5 H 0.5198 1.0904 0.2458 0.048 Uiso 1 1 calc R . .
C6 C 0.4518(4) 0.9529(4) 0.2451(3) 0.0351(11) Uani 1 1 d . . .
H6 H 0.3691 1.0036 0.2277 0.042 Uiso 1 1 calc R . .
C7 C 0.4807(4) 0.8282(4) 0.2578(2) 0.0277(9) Uani 1 1 d . . .
C8 C 0.8208(4) 0.7275(4) 0.3406(2) 0.0294(9) Uani 1 1 d . . .
H8 H 0.8488 0.6526 0.3202 0.035 Uiso 1 1 calc R . .
C9 C 0.9243(4) 0.7864(4) 0.3272(3) 0.0387(11) Uani 1 1 d . . .
H9A H 0.9327 0.8134 0.2708 0.058 Uiso 1 1 calc R . .
H9B H 1.0037 0.7274 0.3511 0.058 Uiso 1 1 calc R . .
H9C H 0.9027 0.8560 0.3510 0.058 Uiso 1 1 calc R . .
C10 C 0.8061(5) 0.6894(5) 0.4288(3) 0.0437(12) Uani 1 1 d . . .
H10A H 0.8850 0.6309 0.4538 0.066 Uiso 1 1 calc R . .
H10B H 0.7395 0.6524 0.4381 0.066 Uiso 1 1 calc R . .
H10C H 0.7844 0.7607 0.4511 0.066 Uiso 1 1 calc R . .
C11 C 0.3820(4) 0.7715(4) 0.2466(3) 0.0317(10) Uani 1 1 d . . .
H11 H 0.4030 0.6921 0.2858 0.038 Uiso 1 1 calc R . .
C12 C 0.3824(4) 0.7455(4) 0.1659(3) 0.0376(11) Uani 1 1 d . . .
H12A H 0.3185 0.7074 0.1618 0.056 Uiso 1 1 calc R . .
H12B H 0.4649 0.6908 0.1581 0.056 Uiso 1 1 calc R . .
H12C H 0.3640 0.8214 0.1257 0.056 Uiso 1 1 calc R . .
C13 C 0.2498(4) 0.8466(5) 0.2618(3) 0.0498(14) Uani 1 1 d . . .
H13A H 0.2216 0.9209 0.2202 0.075 Uiso 1 1 calc R . .
H13B H 0.2503 0.8674 0.3124 0.075 Uiso 1 1 calc R . .
H13C H 0.1927 0.7996 0.2624 0.075 Uiso 1 1 calc R . .
C14 C 0.8029(4) 0.3315(3) 0.2732(2) 0.0257(9) Uani 1 1 d . . .
C15 C 0.7330(4) 0.3101(4) 0.2162(2) 0.0299(9) Uani 1 1 d . . .
C16 C 0.7740(5) 0.1983(4) 0.1973(3) 0.0423(12) Uani 1 1 d . . .
H16 H 0.7279 0.1835 0.1585 0.051 Uiso 1 1 calc R . .
C17 C 0.8792(6) 0.1085(4) 0.2332(3) 0.0523(15) Uani 1 1 d . . .
H17 H 0.9043 0.0324 0.2198 0.063 Uiso 1 1 calc R . .
C18 C 0.9485(5) 0.1289(4) 0.2888(3) 0.0471(13) Uani 1 1 d . . .
H18 H 1.0218 0.0666 0.3130 0.057 Uiso 1 1 calc R . .
C19 C 0.9124(4) 0.2394(4) 0.3099(2) 0.0342(10) Uani 1 1 d . . .
C20 C 0.6099(4) 0.4038(4) 0.1807(2) 0.0349(10) Uani 1 1 d . . .
H20 H 0.6173 0.4853 0.1786 0.042 Uiso 1 1 calc R . .
C21 C 0.5783(6) 0.4011(6) 0.0970(3) 0.0627(17) Uani 1 1 d . . .
H21A H 0.5611 0.3258 0.0978 0.094 Uiso 1 1 calc R . .
H21B H 0.6494 0.4055 0.0644 0.094 Uiso 1 1 calc R . .
H21C H 0.5043 0.4702 0.0755 0.094 Uiso 1 1 calc R . .
C22 C 0.5013(5) 0.3917(5) 0.2317(3) 0.0483(13) Uani 1 1 d . . .
H22A H 0.4865 0.3158 0.2311 0.072 Uiso 1 1 calc R . .
H22B H 0.4258 0.4599 0.2114 0.072 Uiso 1 1 calc R . .
H22C H 0.5217 0.3917 0.2855 0.072 Uiso 1 1 calc R . .
C23 C 0.9877(4) 0.2596(5) 0.3726(3) 0.0445(12) Uani 1 1 d . . .
H23 H 0.9709 0.3488 0.3640 0.053 Uiso 1 1 calc R . .
C24 C 1.1295(5) 0.2002(6) 0.3691(4) 0.074(2) Uani 1 1 d . . .
H24A H 1.1506 0.1122 0.3862 0.110 Uiso 1 1 calc R . .
H24B H 1.1740 0.2289 0.4035 0.110 Uiso 1 1 calc R . .
H24C H 1.1546 0.2217 0.3152 0.110 Uiso 1 1 calc R . .
C25 C 0.9450(5) 0.2148(5) 0.4542(3) 0.0578(15) Uani 1 1 d . . .
H25A H 0.8556 0.2569 0.4570 0.087 Uiso 1 1 calc R . .
H25B H 0.9927 0.2311 0.4936 0.087 Uiso 1 1 calc R . .
H25C H 0.9595 0.1276 0.4640 0.087 Uiso 1 1 calc R . .
C26 C 0.7223(4) 0.7006(3) 0.1339(2) 0.0253(9) Uani 1 1 d . . .
H26 H 0.6416 0.7396 0.1565 0.030 Uiso 1 1 calc R . .
C27 C 0.7891(4) 0.7958(4) 0.1144(3) 0.0346(10) Uani 1 1 d . . .
H27A H 0.8137 0.8115 0.1635 0.041 Uiso 1 1 calc R . .
H27B H 0.8661 0.7650 0.0869 0.041 Uiso 1 1 calc R . .
C28 C 0.7042(5) 0.9132(4) 0.0630(3) 0.0412(12) Uani 1 1 d . . .
H28A H 0.7487 0.9739 0.0514 0.049 Uiso 1 1 calc R . .
H28B H 0.6285 0.9456 0.0912 0.049 Uiso 1 1 calc R . .
C29 C 0.6657(5) 0.8917(4) -0.0135(3) 0.0410(12) Uani 1 1 d . . .
H29A H 0.6069 0.9677 -0.0449 0.049 Uiso 1 1 calc R . .
H29B H 0.7406 0.8671 -0.0442 0.049 Uiso 1 1 calc R . .
C30 C 0.6035(4) 0.7935(4) 0.0026(2) 0.0353(10) Uani 1 1 d . . .
H30A H 0.5857 0.7765 -0.0476 0.042 Uiso 1 1 calc R . .
H30B H 0.5227 0.8230 0.0269 0.042 Uiso 1 1 calc R . .
C31 C 0.6860(4) 0.6765(4) 0.0569(2) 0.0303(9) Uani 1 1 d . . .
H31A H 0.7628 0.6418 0.0302 0.036 Uiso 1 1 calc R . .
H31B H 0.6402 0.6169 0.0686 0.036 Uiso 1 1 calc R . .
C32 C 0.9194(4) 0.5141(4) 0.1869(2) 0.0272(9) Uani 1 1 d . . .
H32 H 0.9366 0.4425 0.2325 0.033 Uiso 1 1 calc R . .
C33 C 1.0183(4) 0.5731(5) 0.1961(3) 0.0458(13) Uani 1 1 d . . .
H33A H 1.0126 0.6403 0.1499 0.055 Uiso 1 1 calc R . .
H33B H 1.0030 0.6067 0.2431 0.055 Uiso 1 1 calc R . .
C34 C 1.1481(4) 0.4799(5) 0.2039(4) 0.0541(15) Uani 1 1 d . . .
H34A H 1.1558 0.4173 0.2530 0.065 Uiso 1 1 calc R . .
H34B H 1.2115 0.5199 0.2072 0.065 Uiso 1 1 calc R . .
C35 C 1.1747(5) 0.4193(5) 0.1352(3) 0.0520(14) Uani 1 1 d . . .
H35A H 1.1786 0.4796 0.0868 0.062 Uiso 1 1 calc R . .
H35B H 1.2570 0.3547 0.1449 0.062 Uiso 1 1 calc R . .
C36 C 1.0737(4) 0.3653(4) 0.1241(3) 0.0386(11) Uani 1 1 d . . .
H36A H 1.0768 0.2981 0.1698 0.046 Uiso 1 1 calc R . .
H36B H 1.0895 0.3318 0.0770 0.046 Uiso 1 1 calc R . .
C37 C 0.9432(4) 0.4608(4) 0.1148(2) 0.0318(10) Uani 1 1 d . . .
H37A H 0.9380 0.5258 0.0674 0.038 Uiso 1 1 calc R . .
H37B H 0.8787 0.4232 0.1088 0.038 Uiso 1 1 calc R . .
C38 C 0.6411(6) 0.1599(4) 0.4021(3) 0.0513(14) Uani 1 1 d . . .
H38A H 0.7102 0.1633 0.3665 0.062 Uiso 1 1 calc R . .
H38B H 0.5675 0.1632 0.3713 0.062 Uiso 1 1 calc R . .
C39 C 0.6799(7) 0.0482(5) 0.4659(3) 0.072(2) Uani 1 1 d . . .
H39A H 0.7719 0.0179 0.4755 0.086 Uiso 1 1 calc R . .
H39B H 0.6522 -0.0161 0.4531 0.086 Uiso 1 1 calc R . .
C40 C 0.6148(8) 0.0880(5) 0.5360(4) 0.083(2) Uani 1 1 d U . .
H40A H 0.5484 0.0505 0.5508 0.100 Uiso 1 1 calc R . .
H40B H 0.6756 0.0627 0.5812 0.100 Uiso 1 1 calc R . .
C41 C 0.5623(7) 0.2148(5) 0.5157(3) 0.0689(19) Uani 1 1 d . . .
H41A H 0.5858 0.2500 0.5563 0.083 Uiso 1 1 calc R . .
H41B H 0.4698 0.2385 0.5113 0.083 Uiso 1 1 calc R . .
C42 C 1.0671(7) 0.9281(8) 0.0643(4) 0.084(2) Uani 1 1 d U . .
H42 H 1.1131 0.8789 0.1112 0.101 Uiso 1 1 calc R . .
C43 C 1.0189(7) 1.0425(9) 0.0629(4) 0.090(2) Uani 1 1 d U . .
H43 H 1.0362 1.0674 0.1077 0.107 Uiso 1 1 calc R . .
C44 C 0.9398(7) 1.1379(9) -0.0014(4) 0.099(2) Uani 1 1 d U . .
H44 H 0.9019 1.2214 -0.0029 0.119 Uiso 1 1 calc R . .

loop_
_atom_site_aniso_label
_atom_site_aniso_U_11
_atom_site_aniso_U_22
_atom_site_aniso_U_33
_atom_site_aniso_U_23
_atom_site_aniso_U_13
_atom_site_aniso_U_12
Yb1 0.03488(12) 0.02477(10) 0.02561(10) -0.00653(7) 0.01225(8) -0.00802(8)
I1 0.03716(18) 0.04527(18) 0.02839(16) -0.00396(13) 0.00978(12) -0.01147(14)
O1 0.055(2) 0.0276(16) 0.0383(18) -0.0076(14) 0.0167(15) -0.0112(15)
N1 0.0212(17) 0.0227(16) 0.0238(17) -0.0079(14) 0.0052(13) -0.0067(14)
C1 0.0167(19) 0.026(2) 0.0225(19) -0.0068(16) 0.0000(15) -0.0091(16)
N2 0.0222(18) 0.0206(16) 0.0214(16) -0.0067(13) 0.0025(13) -0.0054(13)
C2 0.025(2) 0.0223(19) 0.0200(19) -0.0040(16) 0.0065(15) -0.0050(16)
N3 0.0202(17) 0.0253(17) 0.0211(16) -0.0034(14) 0.0037(13) -0.0071(14)
C3 0.032(2) 0.027(2) 0.025(2) -0.0084(17) 0.0054(17) -0.0106(18)
C4 0.045(3) 0.026(2) 0.039(3) -0.0146(19) 0.008(2) -0.015(2)
C5 0.060(3) 0.024(2) 0.034(3) -0.0044(19) 0.004(2) -0.012(2)
C6 0.036(3) 0.027(2) 0.033(2) -0.0048(19) 0.0033(19) 0.0008(19)
C7 0.029(2) 0.026(2) 0.024(2) -0.0064(17) 0.0072(17) -0.0035(18)
C8 0.031(2) 0.029(2) 0.032(2) -0.0106(18) 0.0014(18) -0.0128(19)
C9 0.039(3) 0.042(3) 0.043(3) -0.010(2) 0.002(2) -0.023(2)
C10 0.044(3) 0.049(3) 0.037(3) 0.001(2) -0.002(2) -0.020(2)
C11 0.021(2) 0.033(2) 0.034(2) 0.0024(19) 0.0050(18) -0.0069(18)
C12 0.023(2) 0.040(3) 0.051(3) -0.015(2) 0.004(2) -0.010(2)
C13 0.027(3) 0.071(4) 0.042(3) -0.012(3) 0.005(2) -0.004(2)
C14 0.028(2) 0.024(2) 0.023(2) -0.0032(16) 0.0071(16) -0.0067(17)
C15 0.044(3) 0.028(2) 0.021(2) -0.0048(17) 0.0050(18) -0.016(2)
C16 0.070(4) 0.033(3) 0.036(3) -0.018(2) 0.017(2) -0.029(3)
C17 0.078(4) 0.024(2) 0.053(3) -0.015(2) 0.035(3) -0.013(3)
C18 0.045(3) 0.029(2) 0.050(3) -0.002(2) 0.017(2) 0.006(2)
C19 0.032(2) 0.033(2) 0.028(2) -0.0040(19) 0.0090(18) 0.0001(19)
C20 0.045(3) 0.035(2) 0.030(2) -0.0037(19) -0.009(2) -0.022(2)
C21 0.092(5) 0.068(4) 0.039(3) -0.005(3) -0.020(3) -0.044(4)
C22 0.041(3) 0.043(3) 0.060(3) -0.001(3) -0.010(2) -0.019(2)
C23 0.030(3) 0.051(3) 0.037(3) -0.001(2) -0.005(2) 0.003(2)
C24 0.032(3) 0.098(5) 0.059(4) 0.005(3) -0.007(3) 0.006(3)
C25 0.050(3) 0.073(4) 0.039(3) -0.005(3) -0.002(2) -0.008(3)
C26 0.026(2) 0.024(2) 0.024(2) -0.0057(16) 0.0067(16) -0.0051(17)
C27 0.039(3) 0.036(2) 0.035(2) -0.012(2) 0.013(2) -0.020(2)
C28 0.054(3) 0.031(2) 0.042(3) -0.007(2) 0.014(2) -0.021(2)
C29 0.049(3) 0.033(2) 0.031(2) 0.002(2) 0.007(2) -0.008(2)
C30 0.043(3) 0.036(2) 0.023(2) -0.0027(19) 0.0027(19) -0.010(2)
C31 0.037(3) 0.029(2) 0.026(2) -0.0076(18) 0.0030(18) -0.0105(19)
C32 0.022(2) 0.033(2) 0.028(2) -0.0110(18) 0.0054(17) -0.0085(18)
C33 0.023(2) 0.059(3) 0.068(3) -0.035(3) 0.015(2) -0.016(2)
C34 0.021(3) 0.076(4) 0.078(4) -0.042(3) 0.011(2) -0.017(3)
C35 0.030(3) 0.064(4) 0.061(3) -0.025(3) 0.019(2) -0.008(2)
C36 0.032(3) 0.044(3) 0.037(3) -0.017(2) 0.011(2) -0.004(2)
C37 0.029(2) 0.034(2) 0.032(2) -0.0129(19) 0.0092(18) -0.0070(19)
C38 0.080(4) 0.034(3) 0.041(3) -0.010(2) 0.012(3) -0.021(3)
C39 0.124(6) 0.035(3) 0.048(3) -0.010(3) 0.014(4) -0.013(3)
C40 0.131(5) 0.052(3) 0.059(3) -0.016(3) 0.023(3) -0.017(3)
C41 0.101(5) 0.038(3) 0.060(4) -0.006(3) 0.042(3) -0.020(3)
C42 0.059(4) 0.135(5) 0.054(3) -0.003(4) 0.001(3) -0.037(4)
C43 0.067(4) 0.140(5) 0.064(4) -0.018(4) 0.014(3) -0.042(4)
C44 0.060(4) 0.173(6) 0.069(4) -0.005(4) 0.022(3) -0.061(4)

loop_
_atom_type_symbol
_atom_type_description
_atom_type_scat_dispersion_real
_atom_type_scat_dispersion_imag
_atom_type_scat_source
C C 0.0033 0.0016 'International Tables Vol C Tables 4.2.6.8 and 6.1.1.4'
H H 0.0000 0.0000 'International Tables Vol C Tables 4.2.6.8 and 6.1.1.4'
N N 0.0061 0.0033 'International Tables Vol C Tables 4.2.6.8 and 6.1.1.4'
O O 0.0106 0.0060 'International Tables Vol C Tables 4.2.6.8 and 6.1.1.4'
I I -0.4742 1.8119 'International Tables Vol C Tables 4.2.6.8 and 6.1.1.4'
Yb Yb -0.3850 5.5486 'International Tables Vol C Tables 4.2.6.8 and 6.1.1.4'

loop_
_geom_angle_atom_site_label_1
_geom_angle_atom_site_label_2
_geom_angle_atom_site_label_3
_geom_angle
_geom_angle_site_symmetry_1
_geom_angle_site_symmetry_3
_geom_angle_publ_flag
N2 Yb1 N1 55.55(11) . . ?
N2 Yb1 O1 96.20(11) . . ?
N1 Yb1 O1 145.91(10) . . ?
N2 Yb1 I1 124.14(8) . 2_666 ?
N1 Yb1 I1 119.86(8) . 2_666 ?
O1 Yb1 I1 90.90(8) . 2_666 ?
N2 Yb1 I1 142.31(8) . . ?
N1 Yb1 I1 105.54(8) . . ?
O1 Yb1 I1 85.24(9) . . ?
I1 Yb1 I1 93.42(3) 2_666 . ?
Yb1 I1 Yb1 86.58(3) 2_666 . ?
C38 O1 C41 105.8(4) . . ?
C38 O1 Yb1 133.4(3) . . ?
C41 O1 Yb1 120.6(3) . . ?
C1 N1 C2 126.0(3) . . ?
C1 N1 Yb1 95.0(2) . . ?
C2 N1 Yb1 134.6(2) . . ?
N1 C1 N2 112.3(3) . . ?
N1 C1 N3 125.6(3) . . ?
N2 C1 N3 122.1(3) . . ?
C1 N2 C14 127.4(3) . . ?
C1 N2 Yb1 97.2(2) . . ?
C14 N2 Yb1 126.2(2) . . ?
C3 C2 C7 120.2(4) . . ?
C3 C2 N1 122.0(3) . . ?
C7 C2 N1 117.5(4) . . ?
C1 N3 C32 118.0(3) . . ?
C1 N3 C26 120.0(3) . . ?
C32 N3 C26 122.0(3) . . ?
C4 C3 C2 118.5(4) . . ?
C4 C3 C8 120.2(4) . . ?
C2 C3 C8 121.1(3) . . ?
C5 C4 C3 121.2(4) . . ?
C6 C5 C4 119.9(4) . . ?
C5 C6 C7 121.5(4) . . ?
C6 C7 C2 118.3(4) . . ?
C6 C7 C11 121.3(4) . . ?
C2 C7 C11 120.4(4) . . ?
C3 C8 C10 109.6(4) . . ?
C3 C8 C9 114.9(4) . . ?
C10 C8 C9 108.8(4) . . ?
C7 C11 C12 112.5(3) . . ?
C7 C11 C13 113.3(4) . . ?
C12 C11 C13 109.3(4) . . ?
C15 C14 N2 121.6(4) . . ?
C15 C14 C19 119.8(4) . . ?
N2 C14 C19 118.0(4) . . ?
C16 C15 C14 118.7(4) . . ?
C16 C15 C20 120.5(4) . . ?
C14 C15 C20 120.7(4) . . ?
C17 C16 C15 121.8(5) . . ?
C16 C17 C18 120.0(4) . . ?
C17 C18 C19 120.8(5) . . ?
C18 C19 C14 119.0(4) . . ?
C18 C19 C23 120.3(4) . . ?
C14 C19 C23 120.7(4) . . ?
C22 C20 C15 111.4(4) . . ?
C22 C20 C21 109.1(4) . . ?
C15 C20 C21 114.1(4) . . ?
C19 C23 C25 110.7(4) . . ?
C19 C23 C24 113.0(4) . . ?
C25 C23 C24 109.9(4) . . ?
N3 C26 C27 115.4(3) . . ?
N3 C26 C31 114.3(3) . . ?
C27 C26 C31 108.7(3) . . ?
C28 C27 C26 110.7(4) . . ?
C27 C28 C29 110.6(4) . . ?
C30 C29 C28 110.8(4) . . ?
C29 C30 C31 111.9(4) . . ?
C30 C31 C26 110.9(3) . . ?
N3 C32 C37 116.0(3) . . ?
N3 C32 C33 114.8(3) . . ?
C37 C32 C33 109.9(4) . . ?
C34 C33 C32 109.9(4) . . ?
C33 C34 C35 112.3(5) . . ?
C36 C35 C34 110.8(4) . . ?
C35 C36 C37 111.1(4) . . ?
C32 C37 C36 109.6(4) . . ?
O1 C38 C39 105.3(4) . . ?
C38 C39 C40 103.8(5) . . ?
C41 C40 C39 108.0(5) . . ?
C40 C41 O1 107.7(5) . . ?
C43 C42 C44 129.1(7) . 2_775 ?
C42 C43 C44 126.6(8) . . ?
C43 C44 C42 104.3(8) . 2_775 ?

loop_
_geom_bond_atom_site_label_1
_geom_bond_atom_site_label_2
_geom_bond_distance
_geom_bond_site_symmetry_2
_geom_bond_publ_flag
Yb1 N2 2.373(3) . ?
Yb1 N1 2.426(3) . ?
Yb1 O1 2.441(3) . ?
Yb1 I1 3.1129(8) 2_666 ?
Yb1 I1 3.1424(9) . ?
I1 Yb1 3.1129(8) 2_666 ?
O1 C38 1.446(6) . ?
O1 C41 1.453(6) . ?
N1 C1 1.343(5) . ?
N1 C2 1.425(5) . ?
C1 N2 1.351(5) . ?
C1 N3 1.405(5) . ?
N2 C14 1.415(5) . ?
C2 C3 1.412(6) . ?
C2 C7 1.423(6) . ?
N3 C32 1.487(5) . ?
N3 C26 1.495(5) . ?
C3 C4 1.398(6) . ?
C3 C8 1.523(6) . ?
C4 C5 1.383(7) . ?
C5 C6 1.381(7) . ?
C6 C7 1.391(6) . ?
C7 C11 1.515(6) . ?
C8 C10 1.531(6) . ?
C8 C9 1.533(6) . ?
C11 C12 1.523(6) . ?
C11 C13 1.530(6) . ?
C14 C15 1.409(6) . ?
C14 C19 1.418(6) . ?
C15 C16 1.388(6) . ?
C15 C20 1.522(6) . ?
C16 C17 1.371(7) . ?
C17 C18 1.379(8) . ?
C18 C19 1.393(6) . ?
C19 C23 1.519(7) . ?
C20 C22 1.521(7) . ?
C20 C21 1.533(6) . ?
C23 C25 1.530(7) . ?
C23 C24 1.536(7) . ?
C26 C27 1.531(6) . ?
C26 C31 1.541(6) . ?
C27 C28 1.523(6) . ?
C28 C29 1.526(7) . ?
C29 C30 1.523(6) . ?
C30 C31 1.531(6) . ?
C32 C37 1.528(6) . ?
C32 C33 1.529(6) . ?
C33 C34 1.521(7) . ?
C34 C35 1.525(7) . ?
C35 C36 1.515(7) . ?
C36 C37 1.537(6) . ?
C38 C39 1.484(7) . ?
C39 C40 1.511(8) . ?
C40 C41 1.407(8) . ?
C42 C43 1.301(11) . ?
C42 C44 1.520(11) 2_775 ?
C43 C44 1.481(10) . ?
C44 C42 1.520(11) 2_775 ?
